data_7247333
loop_
_publ_author_name
'Liu, Wei'
'Xu, Yuangang'
'Zhang, Yulong'
'Zheng, Hanyue'
'Gou, Xiaodong'
'Xiao, Fei'

_publ_section_title
;
 Design, preparation, and combustion performance of energetic catalysts
 based on transition metal ions (Cu2+, Co2+, Fe2+) and
 3-aminofurazan-4-carboxylic acid
;
_journal_issue 38
_journal_name_full 'RSC Advances'
_journal_page_first 26563
_journal_page_last 26573
_journal_paper_doi 10.1039/D3RA03585A
_journal_volume 13
_journal_year 2023
_chemical_formula_moiety 'C6 H12 Cu N6 O10, 2(H2 O)'
_chemical_formula_sum 'C6 H16 Cu N6 O12'
_chemical_formula_weight 427.79
_space_group_crystal_system monoclinic
_space_group_IT_number 14
_space_group_name_Hall '-P 2yn'
_space_group_name_H-M_alt 'P 1 21/n 1'
_atom_sites_solution_hydrogens mixed
_audit_creation_date 2016-08-25
_audit_creation_method
;
Olex2 1.2-beta
(compiled 2016.11.07 svn.r3352 for OlexSys, GUI svn.r5261)
;
_audit_update_record
;
2017-02-24 deposited with the CCDC.	2023-08-30 downloaded from the CCDC.
;
_cell_angle_alpha 90
_cell_angle_beta 94.045(4)
_cell_angle_gamma 90
_cell_formula_units_Z 2
_cell_length_a 6.4481(10)
_cell_length_b 17.558(3)
_cell_length_c 6.5592(10)
_cell_measurement_reflns_used 1679
_cell_measurement_temperature 170
_cell_measurement_theta_max 27.09
_cell_measurement_theta_min 3.32
_cell_volume 740.8(2)
_computing_cell_refinement 'SAINT V8.35A (?, 2016)'
_computing_data_reduction 'SAINT V8.35A (?, 2016)'
_computing_molecular_graphics 'Olex2 (Dolomanov et al., 2009)'
_computing_publication_material 'Olex2 (Dolomanov et al., 2009)'
_computing_structure_refinement 'ShelXL (Sheldrick, 2015)'
_computing_structure_solution 'ShelXT (Sheldrick, 2015)'
_diffrn_ambient_temperature 170.0
_diffrn_measured_fraction_theta_full 0.995
_diffrn_measured_fraction_theta_max 0.985
_diffrn_measurement_device_type 'Bruker APEX-II CCD'
_diffrn_measurement_method '\f and \w scans'
_diffrn_radiation_type MoK\a
_diffrn_radiation_wavelength 0.71073
_diffrn_reflns_av_R_equivalents 0.0382
_diffrn_reflns_av_unetI/netI 0.0335
_diffrn_reflns_Laue_measured_fraction_full 0.995
_diffrn_reflns_Laue_measured_fraction_max 0.985
_diffrn_reflns_limit_h_max 8
_diffrn_reflns_limit_h_min -7
_diffrn_reflns_limit_k_max 22
_diffrn_reflns_limit_k_min -22
_diffrn_reflns_limit_l_max 8
_diffrn_reflns_limit_l_min -8
_diffrn_reflns_number 6351
_diffrn_reflns_point_group_measured_fraction_full 0.995
_diffrn_reflns_point_group_measured_fraction_max 0.985
_diffrn_reflns_theta_full 25.242
_diffrn_reflns_theta_max 27.446
_diffrn_reflns_theta_min 3.323
_diffrn_standards_number 0
_exptl_absorpt_coefficient_mu 1.557
_exptl_absorpt_correction_T_max 0.0160
_exptl_absorpt_correction_T_min 0.0027
_exptl_absorpt_correction_type multi-scan
_exptl_absorpt_process_details
;
SADABS-2014/5 (Bruker,2014/5) was used for absorption correction.
wR2(int) was 0.0817 before and 0.0454 after correction.
The Ratio of minimum to maximum transmission is 0.1688.
The \l/2 correction factor is Not present.
;
_exptl_crystal_colour colourless
_exptl_crystal_colour_primary colourless
_exptl_crystal_density_diffrn 1.918
_exptl_crystal_density_method 'not measured'
_exptl_crystal_description block
_exptl_crystal_F_000 438
_exptl_crystal_size_max 0.25
_exptl_crystal_size_mid 0.12
_exptl_crystal_size_min 0.11
_refine_diff_density_max 2.341
_refine_diff_density_min -0.451
_refine_diff_density_rms 0.230
_refine_ls_extinction_method none
_refine_ls_goodness_of_fit_ref 1.194
_refine_ls_hydrogen_treatment constr
_refine_ls_matrix_type full
_refine_ls_number_parameters 120
_refine_ls_number_reflns 1679
_refine_ls_number_restraints 0
_refine_ls_restrained_S_all 1.194
_refine_ls_R_factor_all 0.0822
_refine_ls_R_factor_gt 0.0752
_refine_ls_shift/su_max 0.000
_refine_ls_shift/su_mean 0.000
_refine_ls_structure_factor_coef Fsqd
_refine_ls_weighting_details 'w=1/[\s^2^(Fo^2^)+(0.1288P)^2^+0.3673P] where P=(Fo^2^+2Fc^2^)/3'
_refine_ls_weighting_scheme calc
_refine_ls_wR_factor_gt 0.1997
_refine_ls_wR_factor_ref 0.2061
_reflns_Friedel_coverage 0.000
_reflns_number_gt 1446
_reflns_number_total 1679
_reflns_threshold_expression 'I > 2\s(I)'
_cod_data_source_file d3ra03585a2.cif
_cod_data_source_block mo_xl-02_0m
_cod_original_cell_volume 740.74(19)
_cod_database_code 7247333
_shelx_space_group_comment
;
The symmetry employed for this shelxl refinement is uniquely defined
by the following loop, which should always be used as a source of
symmetry information in preference to the above space-group names.
They are only intended as comments.
;
_olex2_refinement_description
;
1. Fixed Uiso
 At 1.2 times of:
  All N(H,H) groups
 At 1.5 times of:
  All O(H,H) groups
2.a Free rotating group:
 O3W(H3WA,H3WB)
2.b Rotating group:
 O2W(H2WA,H2WB), O1W(H1WA,H1WB)
2.c X=CH2 refined with riding coordinates:
 N3(H3A,H3B)
;
_shelx_shelxl_version_number 2014/7
_olex2_submission_special_instructions 'No special instructions were received'

loop_
_space_group_symop_operation_xyz
'x, y, z'
'-x+1/2, y+1/2, -z+1/2'
'-x, -y, -z'
'x-1/2, -y-1/2, z-1/2'

loop_
_atom_site_label
_atom_site_type_symbol
_atom_site_fract_x
_atom_site_fract_y
_atom_site_fract_z
_atom_site_U_iso_or_equiv
_atom_site_adp_type
_atom_site_occupancy
_atom_site_site_symmetry_order
_atom_site_calc_flag
_atom_site_refinement_flags_posn
_atom_site_refinement_flags_adp
_atom_site_refinement_flags_occupancy
_atom_site_disorder_assembly
_atom_site_disorder_group
Cu1 Cu 0.5000 0.5000 0.5000 0.0323(3) Uani 1 2 d S T P . .
O2W O 0.2832(5) 0.48580(17) 0.2749(5) 0.0367(7) Uani 1 1 d . . . . .
H2WA H 0.3109 0.4465 0.2014 0.055 Uiso 1 1 d GR . . . .
H2WB H 0.2755 0.5255 0.1963 0.055 Uiso 1 1 d GR . . . .
O1W O 0.2393(5) 0.48192(18) 0.7200(5) 0.0388(7) Uani 1 1 d . . . . .
H1WA H 0.1188 0.4942 0.6583 0.058 Uiso 1 1 d GR . . . .
H1WB H 0.2621 0.5106 0.8289 0.058 Uiso 1 1 d GR . . . .
O3W O 0.2145(5) 0.59660(18) 0.0029(5) 0.0384(7) Uani 1 1 d . . . . .
H3WA H 0.3160 0.6290 -0.0021 0.058 Uiso 1 1 d G . . . .
H3WB H 0.0964 0.6205 -0.0142 0.058 Uiso 1 1 d G . . . .
O3 O 0.6023(5) 0.66363(17) 0.4960(5) 0.0396(8) Uani 1 1 d . . . . .
O1 O 0.2874(5) 0.86704(17) 0.4861(5) 0.0385(7) Uani 1 1 d . . . . .
O2 O 0.0071(5) 0.7922(2) 0.4855(5) 0.0433(8) Uani 1 1 d . . . . .
N1 N 0.4317(6) 0.6124(2) 0.4969(5) 0.0352(8) Uani 1 1 d . . . . .
N3 N 0.0711(6) 0.6304(2) 0.4938(6) 0.0409(9) Uani 1 1 d . . . . .
H3A H 0.0456 0.5811 0.4952 0.049 Uiso 1 1 calc R . . . .
H3B H -0.0323 0.6631 0.4921 0.049 Uiso 1 1 calc R . . . .
N2 N 0.5311(6) 0.7368(2) 0.4919(5) 0.0381(9) Uani 1 1 d . . . . .
C1 C 0.2635(7) 0.6549(2) 0.4944(6) 0.0327(9) Uani 1 1 d . . . . .
C2 C 0.3308(7) 0.7339(2) 0.4913(6) 0.0354(9) Uani 1 1 d . . . . .
C3 C 0.1950(7) 0.8037(2) 0.4881(6) 0.0339(9) Uani 1 1 d . . . . .

loop_
_atom_site_aniso_label
_atom_site_aniso_U_11
_atom_site_aniso_U_22
_atom_site_aniso_U_33
_atom_site_aniso_U_23
_atom_site_aniso_U_13
_atom_site_aniso_U_12
Cu1 0.0345(5) 0.0255(5) 0.0366(5) -0.0009(2) 0.0002(3) 0.0015(2)
O2W 0.0417(18) 0.0280(13) 0.0397(16) -0.0015(11) -0.0033(13) 0.0026(12)
O1W 0.0409(18) 0.0350(14) 0.0407(17) -0.0027(12) 0.0045(13) -0.0007(13)
O3W 0.0405(16) 0.0319(15) 0.0424(16) 0.0019(12) 0.0004(13) -0.0005(12)
O3 0.0302(17) 0.0295(15) 0.0591(19) -0.0005(12) 0.0031(13) -0.0004(12)
O1 0.0438(17) 0.0283(14) 0.0430(17) 0.0010(12) 0.0009(13) -0.0004(13)
O2 0.0368(18) 0.0324(17) 0.061(2) 0.0011(12) 0.0036(15) 0.0050(11)
N1 0.0345(18) 0.0304(18) 0.0401(19) -0.0003(13) -0.0004(13) -0.0025(15)
N3 0.0325(19) 0.0312(18) 0.059(2) -0.0014(15) 0.0030(15) -0.0023(15)
N2 0.037(2) 0.0279(18) 0.049(2) 0.0010(13) 0.0037(17) 0.0024(13)
C1 0.040(2) 0.0275(18) 0.0301(18) -0.0003(13) 0.0016(16) 0.0028(15)
C2 0.042(3) 0.0279(19) 0.036(2) -0.0004(15) 0.0027(17) 0.0004(16)
C3 0.038(2) 0.0301(19) 0.0338(19) 0.0023(15) 0.0023(16) 0.0037(16)

loop_
_atom_type_symbol
_atom_type_description
_atom_type_scat_dispersion_real
_atom_type_scat_dispersion_imag
_atom_type_scat_source
C C 0.0033 0.0016 'International Tables Vol C Tables 4.2.6.8 and 6.1.1.4'
H H 0.0000 0.0000 'International Tables Vol C Tables 4.2.6.8 and 6.1.1.4'
Cu Cu 0.3201 1.2651 'International Tables Vol C Tables 4.2.6.8 and 6.1.1.4'
N N 0.0061 0.0033 'International Tables Vol C Tables 4.2.6.8 and 6.1.1.4'
O O 0.0106 0.0060 'International Tables Vol C Tables 4.2.6.8 and 6.1.1.4'

loop_
_geom_angle_atom_site_label_1
_geom_angle_atom_site_label_2
_geom_angle_atom_site_label_3
_geom_angle
_geom_angle_site_symmetry_1
_geom_angle_site_symmetry_3
_geom_angle_publ_flag
O2W Cu1 O2W 180.0 3_666 . ?
O2W Cu1 O1W 86.66(13) 3_666 3_666 ?
O2W Cu1 O1W 93.34(13) . 3_666 ?
O2W Cu1 O1W 93.34(13) 3_666 . ?
O2W Cu1 O1W 86.66(13) . . ?
O2W Cu1 N1 88.48(13) 3_666 3_666 ?
O2W Cu1 N1 91.52(13) 3_666 . ?
O2W Cu1 N1 88.48(13) . . ?
O2W Cu1 N1 91.52(13) . 3_666 ?
O1W Cu1 O1W 180.0 . 3_666 ?
N1 Cu1 O1W 91.55(13) . 3_666 ?
N1 Cu1 O1W 91.55(13) 3_666 . ?
N1 Cu1 O1W 88.45(13) 3_666 3_666 ?
N1 Cu1 O1W 88.45(13) . . ?
N1 Cu1 N1 180.0 3_666 . ?
Cu1 O2W H2WA 110.7 . . ?
Cu1 O2W H2WB 110.5 . . ?
H2WA O2W H2WB 108.3 . . ?
Cu1 O1W H1WA 109.8 . . ?
Cu1 O1W H1WB 110.0 . . ?
H1WA O1W H1WB 109.0 . . ?
H3WA O3W H3WB 109.5 . . ?
N2 O3 N1 109.7(3) . . ?
O3 N1 Cu1 116.7(3) . . ?
C1 N1 Cu1 137.1(3) . . ?
C1 N1 O3 106.2(3) . . ?
H3A N3 H3B 120.0 . . ?
C1 N3 H3A 120.0 . . ?
C1 N3 H3B 120.0 . . ?
C2 N2 O3 107.4(4) . . ?
N1 C1 C2 107.1(4) . . ?
N3 C1 N1 126.2(4) . . ?
N3 C1 C2 126.6(4) . . ?
N2 C2 C1 109.7(4) . . ?
N2 C2 C3 123.3(4) . . ?
C1 C2 C3 127.1(4) . . ?
O1 C3 C2 116.3(4) . . ?
O2 C3 O1 127.7(4) . . ?
O2 C3 C2 116.1(4) . . ?

loop_
_geom_bond_atom_site_label_1
_geom_bond_atom_site_label_2
_geom_bond_distance
_geom_bond_site_symmetry_2
_geom_bond_publ_flag
Cu1 O2W 1.976(3) 3_666 ?
Cu1 O2W 1.976(3) . ?
Cu1 O1W 2.313(3) . ?
Cu1 O1W 2.313(3) 3_666 ?
Cu1 N1 2.022(3) 3_666 ?
Cu1 N1 2.022(3) . ?
O2W H2WA 0.8674 . ?
O2W H2WB 0.8665 . ?
O1W H1WA 0.8775 . ?
O1W H1WB 0.8774 . ?
O3W H3WA 0.8699 . ?
O3W H3WB 0.8700 . ?
O3 N1 1.421(5) . ?
O3 N2 1.364(5) . ?
O1 C3 1.262(5) . ?
O2 C3 1.227(6) . ?
N1 C1 1.316(5) . ?
N3 H3A 0.8800 . ?
N3 H3B 0.8800 . ?
N3 C1 1.313(6) . ?
N2 C2 1.292(6) . ?
C1 C2 1.454(6) . ?
C2 C3 1.505(6) . ?
